data_7059814
loop_
_publ_author_name
'Jim\'enez-Cruz, Juan C.'
'Guzm\'an-Mej\'ia, Ram\'on'
'Juaristi, Eusebio'
'S\'anchez-Antonio, Omar'
'Garc\'ia-Revilla, Marco A.'
'Gonz\'alez-Campos, J. Betzabe'
'Avi\~na-Verduzco, Judit'

_publ_section_title
;
 Preparation of aromatic \g-hydroxyketones by means of Heck coupling of
 aryl halides and 2,3-dihydrofuran, catalyzed by a palladium(ii) glycine
 complex under microwave irradiation
;
_journal_issue 31
_journal_name_full 'New Journal of Chemistry'
_journal_page_first 13382
_journal_page_last 13392
_journal_paper_doi 10.1039/D0NJ02630A
_journal_volume 44
_journal_year 2020
_chemical_formula_moiety 'C6 H14 Cl2 N2 O4 Pd'
_chemical_formula_sum 'C6 H14 Cl2 N2 O4 Pd'
_chemical_formula_weight 355.49
_chemical_melting_point 441(2)
_chemical_name_common GliPdCl2
_chemical_name_systematic Trans-dichlorobis(2-methoxy-2-oxoethyl)azanidepalladium(II)
_space_group_crystal_system monoclinic
_space_group_IT_number 14
_space_group_name_Hall '-P 2ybc'
_space_group_name_H-M_alt 'P 1 21/c 1'
_atom_sites_solution_hydrogens mixed
_audit_creation_method SHELXL-2016/6
_audit_update_record
;
2020-04-15 deposited with the CCDC.	2020-07-23 downloaded from the CCDC.
;
_cell_angle_alpha 90
_cell_angle_beta 96.5990(10)
_cell_angle_gamma 90
_cell_formula_units_Z 2
_cell_length_a 9.0537(3)
_cell_length_b 12.1660(4)
_cell_length_c 5.4933(2)
_cell_measurement_reflns_used 9708
_cell_measurement_temperature 298(2)
_cell_measurement_theta_max 27.8628
_cell_measurement_theta_min 2.8165
_cell_volume 601.06(4)
_computing_cell_refinement 'SAINT V8.38A (Bruker AXS Inc., 2017)'
_computing_data_collection 'Bruker Instrument Service vV6.2.9'
_computing_data_reduction 'SAINT V8.38A (Bruker AXS Inc., 2017)'
_computing_molecular_graphics 'shelXle (C.B. Huebschle, rev 833)'
_computing_publication_material 'APEX3 v2016.1--0 (Bruker AXS Inc., 2016)'
_computing_structure_refinement 'SHELXL-2016/6 (Sheldrick, 2016)'
_computing_structure_solution 'SHELXT 2014/5 (Sheldrick, 2014)'
_diffrn_ambient_temperature 298(2)
_diffrn_measured_fraction_theta_full 0.998
_diffrn_measured_fraction_theta_max 0.994
_diffrn_measurement_device_type 'Bruker D8 VENTURE diffractometer'
_diffrn_measurement_method '\f and \w scans'
_diffrn_radiation_type MoK\a
_diffrn_radiation_wavelength 0.71073
_diffrn_reflns_av_R_equivalents 0.0483
_diffrn_reflns_av_unetI/netI 0.0169
_diffrn_reflns_Laue_measured_fraction_full 0.998
_diffrn_reflns_Laue_measured_fraction_max 0.994
_diffrn_reflns_limit_h_max 11
_diffrn_reflns_limit_h_min -11
_diffrn_reflns_limit_k_max 16
_diffrn_reflns_limit_k_min -16
_diffrn_reflns_limit_l_max 7
_diffrn_reflns_limit_l_min -7
_diffrn_reflns_number 23919
_diffrn_reflns_point_group_measured_fraction_full 0.998
_diffrn_reflns_point_group_measured_fraction_max 0.994
_diffrn_reflns_theta_full 25.242
_diffrn_reflns_theta_max 28.033
_diffrn_reflns_theta_min 2.816
_diffrn_source 'microfocus sealed tube'
_exptl_absorpt_coefficient_mu 1.984
_exptl_absorpt_correction_T_max 0.93
_exptl_absorpt_correction_T_min 0.79
_exptl_absorpt_correction_type multi-scan
_exptl_absorpt_process_details 'SADABS-2016/2-Bruker AXS area detector scaling and absorption correction'
_exptl_crystal_colour yellow
_exptl_crystal_density_diffrn 1.964
_exptl_crystal_density_method 'not measured'
_exptl_crystal_description prism
_exptl_crystal_F_000 352
_exptl_crystal_size_max 0.300
_exptl_crystal_size_mid 0.140
_exptl_crystal_size_min 0.040
_refine_diff_density_max 0.333
_refine_diff_density_min -0.464
_refine_diff_density_rms 0.073
_refine_ls_extinction_method none
_refine_ls_goodness_of_fit_ref 1.121
_refine_ls_hydrogen_treatment mixed
_refine_ls_matrix_type full
_refine_ls_number_parameters 79
_refine_ls_number_reflns 1443
_refine_ls_number_restraints 0
_refine_ls_restrained_S_all 1.121
_refine_ls_R_factor_all 0.0309
_refine_ls_R_factor_gt 0.0247
_refine_ls_shift/su_max 0.000
_refine_ls_shift/su_mean 0.000
_refine_ls_structure_factor_coef Fsqd
_refine_ls_weighting_details 'w=1/[\s^2^(Fo^2^)+(0.0149P)^2^+0.7284P] where P=(Fo^2^+2Fc^2^)/3'
_refine_ls_weighting_scheme calc
_refine_ls_wR_factor_gt 0.0505
_refine_ls_wR_factor_ref 0.0532
_reflns_Friedel_coverage 0.000
_reflns_number_gt 1255
_reflns_number_total 1443
_reflns_threshold_expression 'I > 2\s(I)'
_cod_data_source_file d0nj02630a2.cif
_cod_data_source_block JAV_RG_51_0ma_a
_cod_depositor_comments
;
The following automatic conversions were performed:

data item '_exptl_absorpt_correction_type' value 'Multi-Scan' was
changed to 'multi-scan' in accordance with the
/home/data/users/saulius/crontab/automatic-downloads/rss-feeds/RSC/lib/dictionaries/cif_core.dic
dictionary named 'cif_core.dic' version 2.4.2 last updated on
2011-04-26.

Automatic conversion script
Id: cif_fix_values 7556 2019-12-06 15:28:31Z antanas 

 Adding full bibliography for 7059813--7059814.cif.

 Adding full bibliography for 7059813--7059814.cif.
;
_cod_original_sg_symbol_H-M 'P 21/c'
_cod_database_code 7059814
_shelx_shelxl_version_number 2016/6
_shelx_space_group_comment
;
The symmetry employed for this shelxl refinement is uniquely defined
by the following loop, which should always be used as a source of
symmetry information in preference to the above space-group names.
They are only intended as comments.
;
_shelx_estimated_absorpt_t_min 0.587
_shelx_estimated_absorpt_t_max 0.925

loop_
_space_group_symop_operation_xyz
'x, y, z'
'-x, y+1/2, -z+1/2'
'-x, -y, -z'
'x, -y-1/2, z-1/2'

loop_
_atom_site_label
_atom_site_type_symbol
_atom_site_fract_x
_atom_site_fract_y
_atom_site_fract_z
_atom_site_U_iso_or_equiv
_atom_site_adp_type
_atom_site_occupancy
_atom_site_site_symmetry_order
_atom_site_calc_flag
_atom_site_refinement_flags_posn
_atom_site_refinement_flags_adp
_atom_site_refinement_flags_occupancy
_atom_site_disorder_assembly
_atom_site_disorder_group
Pd01 Pd 0.000000 0.500000 0.500000 0.02918(9) Uani 1 2 d S . P . .
H1 H 0.113(3) 0.593(2) 0.169(6) 0.037(8) Uiso 1 1 d . . . . .
Cl02 Cl -0.05206(9) 0.63841(6) 0.76080(13) 0.04159(16) Uani 1 1 d . . . . .
O003 O 0.3386(3) 0.6735(2) 0.0223(4) 0.0543(6) Uani 1 1 d . . . . .
H3 H 0.113(4) 0.666(3) 0.369(6) 0.048(10) Uiso 1 1 d . . . . .
N004 N 0.1316(3) 0.6036(2) 0.3280(5) 0.0339(5) Uani 1 1 d . . . . .
O5 O 0.5273(2) 0.6103(2) 0.2835(5) 0.0569(6) Uani 1 1 d . . . . .
C006 C 0.2895(3) 0.5806(2) 0.3904(5) 0.0385(6) Uani 1 1 d . . . . .
H00A H 0.304117 0.501615 0.397589 0.046 Uiso 1 1 calc R U . . .
H00B H 0.321563 0.610200 0.551766 0.046 Uiso 1 1 calc R U . . .
C007 C 0.3846(3) 0.6287(2) 0.2092(5) 0.0394(6) Uani 1 1 d . . . . .
C008 C 0.6363(4) 0.6448(4) 0.1193(9) 0.0768(12) Uani 1 1 d . . . . .
H00C H 0.605913 0.618307 -0.043317 0.115 Uiso 1 1 calc R U . . .
H00D H 0.732158 0.615070 0.177238 0.115 Uiso 1 1 calc R U . . .
H00E H 0.641960 0.723603 0.117057 0.115 Uiso 1 1 calc R U . . .

loop_
_atom_site_aniso_label
_atom_site_aniso_U_11
_atom_site_aniso_U_22
_atom_site_aniso_U_33
_atom_site_aniso_U_23
_atom_site_aniso_U_13
_atom_site_aniso_U_12
Pd01 0.03386(15) 0.02717(14) 0.02727(14) 0.00265(11) 0.00681(10) 0.00058(12)
Cl02 0.0537(4) 0.0340(3) 0.0388(3) -0.0055(3) 0.0123(3) -0.0011(3)
O003 0.0543(14) 0.0703(15) 0.0386(12) 0.0126(11) 0.0066(10) -0.0089(12)
N004 0.0378(12) 0.0302(12) 0.0347(13) 0.0062(9) 0.0085(10) 0.0028(9)
O5 0.0381(12) 0.0659(15) 0.0686(16) 0.0237(12) 0.0135(11) 0.0018(11)
C006 0.0396(15) 0.0382(14) 0.0383(15) 0.0061(12) 0.0062(12) -0.0037(12)
C007 0.0426(15) 0.0345(14) 0.0424(16) 0.0016(12) 0.0098(12) -0.0042(12)
C008 0.057(2) 0.087(3) 0.091(3) 0.018(3) 0.031(2) -0.002(2)

loop_
_atom_type_symbol
_atom_type_description
_atom_type_scat_dispersion_real
_atom_type_scat_dispersion_imag
_atom_type_scat_source
C C 0.0033 0.0016 'International Tables Vol C Tables 4.2.6.8 and 6.1.1.4'
H H 0.0000 0.0000 'International Tables Vol C Tables 4.2.6.8 and 6.1.1.4'
Cl Cl 0.1484 0.1585 'International Tables Vol C Tables 4.2.6.8 and 6.1.1.4'
N N 0.0061 0.0033 'International Tables Vol C Tables 4.2.6.8 and 6.1.1.4'
O O 0.0106 0.0060 'International Tables Vol C Tables 4.2.6.8 and 6.1.1.4'
Pd Pd -0.9988 1.0072 'International Tables Vol C Tables 4.2.6.8 and 6.1.1.4'

loop_
_geom_angle_atom_site_label_1
_geom_angle_atom_site_label_2
_geom_angle_atom_site_label_3
_geom_angle
_geom_angle_site_symmetry_1
_geom_angle_site_symmetry_3
_geom_angle_publ_flag
N004 Pd01 N004 180.00(12) 3_566 . ?
N004 Pd01 Cl02 89.52(8) 3_566 . ?
N004 Pd01 Cl02 90.48(8) . . ?
N004 Pd01 Cl02 90.48(8) 3_566 3_566 ?
N004 Pd01 Cl02 89.52(8) . 3_566 ?
Cl02 Pd01 Cl02 180.0 . 3_566 ?
C006 N004 Pd01 112.41(17) . . ?
C006 N004 H1 106(2) . . ?
Pd01 N004 H1 108(2) . . ?
C006 N004 H3 110(2) . . ?
Pd01 N004 H3 107(2) . . ?
H1 N004 H3 113(3) . . ?
C007 O5 C008 117.4(3) . . ?
N004 C006 C007 112.9(2) . . ?
N004 C006 H00A 109.0 . . ?
C007 C006 H00A 109.0 . . ?
N004 C006 H00B 109.0 . . ?
C007 C006 H00B 109.0 . . ?
H00A C006 H00B 107.8 . . ?
O003 C007 O5 124.9(3) . . ?
O003 C007 C006 125.1(3) . . ?
O5 C007 C006 109.9(2) . . ?
O5 C008 H00C 109.5 . . ?
O5 C008 H00D 109.5 . . ?
H00C C008 H00D 109.5 . . ?
O5 C008 H00E 109.5 . . ?
H00C C008 H00E 109.5 . . ?
H00D C008 H00E 109.5 . . ?

loop_
_geom_bond_atom_site_label_1
_geom_bond_atom_site_label_2
_geom_bond_distance
_geom_bond_site_symmetry_2
_geom_bond_publ_flag
Pd01 N004 2.039(2) 3_566 ?
Pd01 N004 2.039(2) . ?
Pd01 Cl02 2.2947(7) . ?
Pd01 Cl02 2.2947(7) 3_566 ?
O003 C007 1.195(3) . ?
N004 C006 1.459(4) . ?
N004 H1 0.88(3) . ?
N004 H3 0.81(4) . ?
O5 C007 1.328(4) . ?
O5 C008 1.472(4) . ?
C006 C007 1.507(4) . ?
C006 H00A 0.9700 . ?
C006 H00B 0.9700 . ?
C008 H00C 0.9600 . ?
C008 H00D 0.9600 . ?
C008 H00E 0.9600 . ?

loop_
_geom_hbond_atom_site_label_D
_geom_hbond_atom_site_label_H
_geom_hbond_atom_site_label_A
_geom_hbond_distance_DH
_geom_hbond_distance_HA
_geom_hbond_distance_DA
_geom_hbond_angle_DHA
_geom_hbond_site_symmetry_A
N004 H1 Cl02 0.88(3) 2.61(3) 3.385(3) 148(3) 1_554
N004 H3 Cl02 0.81(4) 2.84(4) 3.551(2) 147(3) 4_575
C006 H00A Cl02 0.97 2.90 3.464(3) 118.1 3_566
C006 H00A O5 0.97 2.58 3.266(4) 128.2 3_666

loop_
_geom_torsion_atom_site_label_1
_geom_torsion_atom_site_label_2
_geom_torsion_atom_site_label_3
_geom_torsion_atom_site_label_4
_geom_torsion
_geom_torsion_site_symmetry_1
_geom_torsion_site_symmetry_2
_geom_torsion_site_symmetry_3
_geom_torsion_site_symmetry_4
_geom_torsion_publ_flag
Pd01 N004 C006 C007 161.1(2) . . . . ?
C008 O5 C007 O003 -2.0(5) . . . . ?
C008 O5 C007 C006 175.8(3) . . . . ?
N004 C006 C007 O003 -5.8(4) . . . . ?
N004 C006 C007 O5 176.5(3) . . . . ?
